data_1535343
loop_
_publ_author_name
'Bobev, S.'
'Sevov, S.C.'

_publ_section_title
;
 Isolated Deltahedral Clusters of Lead in the Solid State: Synthesis and
 Characterization of Rb4Pb9 and Cs10K6Pb36 with Pb94-, and A3A'Pb4 (A =
 Cs, Rb, K; A' = Na, Li) with Pb44-
;
_journal_name_full Polyhedron
_journal_page_first 641
_journal_page_last 649
_journal_volume 21
_journal_year 2002
_chemical_formula_sum 'Pb9 Rb4'
_space_group_IT_number 11
_symmetry_space_group_name_Hall '-P 2yb'
_symmetry_space_group_name_H-M 'P 1 21/m 1'
_cell_angle_alpha 90
_cell_angle_beta 102.987
_cell_angle_gamma 90
_cell_formula_units_Z 4
_cell_length_a 9.888
_cell_length_b 13.393
_cell_length_c 16.224
_cell_volume 2093.587
_citation_journal_id_ASTM PLYHDE
_cod_data_source_file Bobev_PLYHDE_2002_234.cif
_cod_data_source_block Pb9Rb4
_cod_database_code 1535343

loop_
_symmetry_equiv_pos_as_xyz
x,y,z
-x,y+1/2,-z
-x,-y,-z
x,-y-1/2,z

loop_
_atom_site_label
_atom_site_type_symbol
_atom_site_fract_x
_atom_site_fract_y
_atom_site_fract_z
_atom_site_occupancy
_atom_site_U_iso_or_equiv
Rb3 Rb 0.2576 0.25 0.5667 1 0.0
Pb5 Pb 0.0039 0.0617 0.87796 1 0.0
Rb4 Rb 0.383 0.9227 0.214 1 0.0
Pb10 Pb 0.503 0.25 0.2438 1 0.0
Pb11 Pb 0.6105 0.1339 0.54654 1 0.0
Pb4 Pb 0.9374 0.25 0.9689 1 0.0
Rb1 Rb 0.1136 0.25 0.205 1 0.0
Pb7 Pb 0.819 0.25 0.3093 1 0.0
Pb2 Pb 0.9379 0.25 0.7578 1 0.0
Rb5 Rb 0.3251 0.9011 0.9089 1 0.0
Pb3 Pb 0.2403 0.1336 0.02492 1 0.0
Pb12 Pb 0.3904 0.1331 0.3805 1 0.0
Pb8 Pb 0.6893 0.065 0.3782 1 0.0
Rb2 Rb 0.052 0.0032 0.3704 1 0.0
Pb1 Pb 0.2291 0.1347 0.7839 1 0.0
Pb6 Pb 0.4252 0.25 0.9261 1 0.0
Pb9 Pb 0.8611 0.25 0.5023 1 0.0
